data_7031789
loop_
_publ_author_name
'Hartenbach, Ingo'
'H\"oppe, Henning A'
'Kazmierczak, Karolina'
'Schleid, Thomas'

_publ_section_title
;
 Synthesis, crystal structure and spectroscopic properties of a novel
 yttrium(iii) fluoride dimolybdate(vi): YFMo2O7.
;
_journal_issue 37
_journal_name_full 'Dalton transactions (Cambridge, England : 2003)'
_journal_page_first 14016
_journal_page_last 14021
_journal_paper_doi 10.1039/c4dt01066c
_journal_volume 43
_journal_year 2014
_chemical_formula_sum 'F Mo2 O7 Y'
_chemical_formula_weight 411.79
_chemical_name_systematic
; 
 ? 
;
_space_group_IT_number 13
_symmetry_cell_setting monoclinic
_symmetry_space_group_name_Hall '-P 2yc'
_symmetry_space_group_name_H-M 'P 1 2/c 1'
_atom_sites_solution_primary direct
_atom_sites_solution_secondary difmap
_audit_creation_method SHELXL-97
_cell_angle_alpha 90.00
_cell_angle_beta 90.511(2)
_cell_angle_gamma 90.00
_cell_formula_units_Z 2
_cell_length_a 4.2609(2)
_cell_length_b 6.5644(4)
_cell_length_c 11.3523(7)
_cell_measurement_reflns_used 5451
_cell_measurement_temperature 293(2)
_cell_measurement_theta_max 28.28
_cell_measurement_theta_min 0.41
_cell_volume 317.51(3)
_computing_cell_refinement 'Denzo (W. Minor & Z. Otwinowski)'
_computing_data_collection 'Nonius Collect-Software'
_computing_data_reduction 'Denzo (W. Minor & Z. Otwinowski)'
_computing_structure_refinement 'SHELXL-97 (Sheldrick, 1997)'
_computing_structure_solution 'SHELXS-97 (Sheldrick, 1997)'
_diffrn_ambient_temperature 293(2)
_diffrn_measured_fraction_theta_full 0.997
_diffrn_measured_fraction_theta_max 0.997
_diffrn_measurement_device_type 'Nonius Kappa-CCD'
_diffrn_measurement_method 'four-circle, ccd-detector'
_diffrn_radiation_monochromator graphite
_diffrn_radiation_source 'fine-focus sealed tube'
_diffrn_radiation_type MoK\a
_diffrn_radiation_wavelength 0.71073
_diffrn_reflns_av_R_equivalents 0.0865
_diffrn_reflns_av_sigmaI/netI 0.0308
_diffrn_reflns_limit_h_max 5
_diffrn_reflns_limit_h_min -5
_diffrn_reflns_limit_k_max 8
_diffrn_reflns_limit_k_min -8
_diffrn_reflns_limit_l_max 15
_diffrn_reflns_limit_l_min -15
_diffrn_reflns_number 7716
_diffrn_reflns_theta_full 28.25
_diffrn_reflns_theta_max 28.25
_diffrn_reflns_theta_min 3.10
_exptl_absorpt_coefficient_mu 12.963
_exptl_absorpt_correction_T_max 0.113
_exptl_absorpt_correction_T_min 0.026
_exptl_absorpt_correction_type numerical
_exptl_absorpt_process_details 'programs X-SHAPE and HABITUS by w. Herrendorf, Univ. Giessen, 1995'
_exptl_crystal_colour colourless
_exptl_crystal_density_diffrn 4.307
_exptl_crystal_density_method 'not measured'
_exptl_crystal_description platelet-shaped
_exptl_crystal_F_000 376
_exptl_crystal_size_max 0.279
_exptl_crystal_size_mid 0.233
_exptl_crystal_size_min 0.165
_refine_diff_density_max 0.793
_refine_diff_density_min -0.815
_refine_diff_density_rms 0.178
_refine_ls_extinction_coef 0.071(3)
_refine_ls_extinction_expression Fc^*^=kFc[1+0.001xFc^2^\l^3^/sin(2\q)]^-1/4^
_refine_ls_extinction_method SHELXL
_refine_ls_goodness_of_fit_ref 1.088
_refine_ls_matrix_type full
_refine_ls_number_parameters 54
_refine_ls_number_reflns 797
_refine_ls_number_restraints 0
_refine_ls_restrained_S_all 1.088
_refine_ls_R_factor_all 0.0210
_refine_ls_R_factor_gt 0.0209
_refine_ls_shift/su_max 0.000
_refine_ls_shift/su_mean 0.000
_refine_ls_structure_factor_coef Fsqd
_refine_ls_weighting_details 'calc w=1/[\s^2^(Fo^2^)+(0.0209P)^2^+0.9780P] where P=(Fo^2^+2Fc^2^)/3'
_refine_ls_weighting_scheme calc
_refine_ls_wR_factor_gt 0.0527
_refine_ls_wR_factor_ref 0.0527
_reflns_number_gt 795
_reflns_number_total 797
_reflns_threshold_expression >2sigma(I)
_cod_data_source_file c4dt01066c1.cif
_cod_data_source_block c:\crystal\x-red32\yfmo2o7
_cod_depositor_comments 'Adding full bibliography for 7031789.cif.'
_cod_original_sg_symbol_H-M P2/c
_cod_database_code 7031789

loop_
_symmetry_equiv_pos_as_xyz
'x, y, z'
'-x, y, -z+1/2'
'-x, -y, -z'
'x, -y, z-1/2'

loop_
_atom_site_label
_atom_site_type_symbol
_atom_site_fract_x
_atom_site_fract_y
_atom_site_fract_z
_atom_site_U_iso_or_equiv
_atom_site_adp_type
_atom_site_occupancy
_atom_site_symmetry_multiplicity
_atom_site_calc_flag
_atom_site_refinement_flags
Y Y 0.0000 0.79522(8) 0.2500 0.00827(15) Uani 1 2 d S
F F 0.5000 0.8035(6) 0.2500 0.0280(9) Uani 1 2 d S
Mo Mo 0.09830(7) 0.33053(5) 0.09409(3) 0.00969(14) Uani 1 1 d .
O1 O 0.4972(7) 0.3428(4) 0.0972(3) 0.0181(6) Uani 1 1 d .
O2 O 0.0164(7) 0.0778(4) 0.1271(2) 0.0170(6) Uani 1 1 d .
O3 O 0.0026(7) 0.6498(4) 0.0663(2) 0.0135(5) Uani 1 1 d .
O4 O 0.0000 0.4389(6) 0.2500 0.0121(7) Uani 1 2 d S

loop_
_atom_site_aniso_label
_atom_site_aniso_U_11
_atom_site_aniso_U_22
_atom_site_aniso_U_33
_atom_site_aniso_U_23
_atom_site_aniso_U_13
_atom_site_aniso_U_12
Y 0.0126(2) 0.0064(2) 0.0058(2) 0.000 0.00054(17) 0.000
F 0.0167(17) 0.031(2) 0.036(2) 0.000 0.0000(16) 0.000
Mo 0.0180(2) 0.0065(2) 0.00455(19) 0.00041(9) 0.00131(12) 0.00135(9)
O1 0.0171(13) 0.0214(16) 0.0158(14) 0.0009(11) 0.0018(10) 0.0007(11)
O2 0.0334(15) 0.0071(12) 0.0106(12) -0.0003(10) -0.0011(11) 0.0000(11)
O3 0.0247(14) 0.0089(12) 0.0067(13) 0.0012(9) -0.0005(10) 0.0018(10)
O4 0.0212(17) 0.0091(17) 0.0060(15) 0.000 0.0031(13) 0.000

loop_
_atom_type_symbol
_atom_type_description
_atom_type_scat_dispersion_real
_atom_type_scat_dispersion_imag
_atom_type_scat_source
Y Y -2.7962 3.5667 'International Tables Vol C Tables 4.2.6.8 and 6.1.1.4'
F F 0.0171 0.0103 'International Tables Vol C Tables 4.2.6.8 and 6.1.1.4'
Mo Mo -1.6832 0.6857 'International Tables Vol C Tables 4.2.6.8 and 6.1.1.4'
O O 0.0106 0.0060 'International Tables Vol C Tables 4.2.6.8 and 6.1.1.4'

loop_
_geom_angle_atom_site_label_1
_geom_angle_atom_site_label_2
_geom_angle_atom_site_label_3
_geom_angle
_geom_angle_site_symmetry_1
_geom_angle_site_symmetry_3
F Y F 177.1(2) . 1_455
F Y O3 89.87(9) . .
F Y O3 91.35(9) 1_455 .
F Y O3 91.35(9) . 2
F Y O3 89.86(9) 1_455 2
O3 Y O3 130.84(13) . 2
F Y O2 86.80(12) . 1_565
F Y O2 90.87(12) 1_455 1_565
O3 Y O2 77.62(9) . 1_565
O3 Y O2 151.51(10) 2 1_565
F Y O2 90.87(12) . 2_565
F Y O2 86.80(12) 1_455 2_565
O3 Y O2 151.52(10) . 2_565
O3 Y O2 77.61(9) 2 2_565
O2 Y O2 74.00(14) 1_565 2_565
F Y O4 91.46(11) . .
F Y O4 91.46(11) 1_455 .
O3 Y O4 65.42(7) . .
O3 Y O4 65.42(7) 2 .
O2 Y O4 143.00(7) 1_565 .
O2 Y O4 143.00(7) 2_565 .
F Y Mo 98.29(10) . 2
F Y Mo 84.24(10) 1_455 2
O3 Y Mo 95.59(7) . 2
O3 Y Mo 35.75(6) 2 2
O2 Y Mo 171.56(7) 1_565 2
O2 Y Mo 112.46(7) 2_565 2
O4 Y Mo 30.856(7) . 2
F Y Mo 84.24(9) . .
F Y Mo 98.29(10) 1_455 .
O3 Y Mo 35.75(6) . .
O3 Y Mo 95.59(7) 2 .
O2 Y Mo 112.46(7) 1_565 .
O2 Y Mo 171.56(7) 2_565 .
O4 Y Mo 30.856(7) . .
Mo Y Mo 61.712(14) 2 .
Y F Y 177.1(2) 1_655 .
O1 Mo O2 104.09(14) . .
O1 Mo O3 103.76(15) . 3_565
O2 Mo O3 103.34(12) . 3_565
O1 Mo O4 100.70(12) . .
O2 Mo O4 96.15(14) . .
O3 Mo O4 143.70(11) 3_565 .
O1 Mo O3 98.30(12) . .
O2 Mo O3 157.11(13) . .
O3 Mo O3 75.48(12) 3_565 .
O4 Mo O3 74.79(13) . .
O1 Mo Mo 103.71(11) . 3_565
O2 Mo Mo 139.31(9) . 3_565
O3 Mo Mo 40.89(8) 3_565 3_565
O4 Mo Mo 107.16(10) . 3_565
O3 Mo Mo 34.58(7) . 3_565
O1 Mo Y 94.07(10) . .
O2 Mo Y 133.46(10) . .
O3 Mo Y 113.48(8) 3_565 .
O4 Mo Y 37.83(11) . .
O3 Mo Y 38.39(7) . .
Mo Mo Y 72.753(12) 3_565 .
Mo O2 Y 154.11(15) . 1_545
Mo O3 Mo 104.52(12) 3_565 .
Mo O3 Y 148.54(14) 3_565 .
Mo O3 Y 105.86(11) . .
Mo O4 Mo 137.4(2) . 2
Mo O4 Y 111.32(11) . .
Mo O4 Y 111.32(11) 2 .

loop_
_geom_bond_atom_site_label_1
_geom_bond_atom_site_label_2
_geom_bond_distance
_geom_bond_site_symmetry_2
Y F 2.13114(16) .
Y F 2.13114(16) 1_455
Y O3 2.294(3) .
Y O3 2.294(3) 2
Y O2 2.323(3) 1_565
Y O2 2.323(3) 2_565
Y O4 2.339(4) .
Y Mo 3.5534(6) 2
Y Mo 3.5534(6) .
F Y 2.13114(15) 1_655
Mo O1 1.701(3) .
Mo O2 1.737(3) .
Mo O3 1.871(3) 3_565
Mo O4 1.9563(15) .
Mo O3 2.158(3) .
Mo Mo 3.1913(6) 3_565
O2 Y 2.323(3) 1_545
O3 Mo 1.871(3) 3_565
O4 Mo 1.9563(15) 2
